data_4080352
loop_
_publ_author_name
'Edelmann, Anja'
'Lorenz, Volker'
'Hrib, Cristian G.'
'Hilfert, Liane'
'Blaurock, Steffen'
'Edelmann, Frank T.'

_publ_section_title
;
 Steric Effects in Lanthanide Sandwich Complexes Containing Bulky
 Cyclooctatetraenyl Ligands
;
_journal_issue 5
_journal_name_full Organometallics
_journal_page_first 1435
_journal_paper_doi 10.1021/om3010993
_journal_volume 32
_journal_year 2013
_chemical_formula_sum 'C42 H72 Ho2 Si6'
_chemical_formula_weight 1075.40
_chemical_name_systematic
; 
 ? 
;
_space_group_IT_number 2
_symmetry_cell_setting triclinic
_symmetry_space_group_name_Hall '-P 1'
_symmetry_space_group_name_H-M 'P -1'
_atom_sites_solution_hydrogens geom
_atom_sites_solution_primary direct
_atom_sites_solution_secondary difmap
_audit_creation_method SHELXL-97
_cell_angle_alpha 87.29(3)
_cell_angle_beta 81.26(3)
_cell_angle_gamma 86.64(3)
_cell_formula_units_Z 2
_cell_length_a 11.800(2)
_cell_length_b 13.130(3)
_cell_length_c 15.747(3)
_cell_measurement_reflns_used 18950
_cell_measurement_temperature 133(2)
_cell_measurement_theta_max 29.49
_cell_measurement_theta_min 2.00
_cell_volume 2405.4(8)
_computing_cell_refinement 'STOE X-AREA'
_computing_data_collection 'STOE X-AREA'
_computing_data_reduction 'STOE X-RED'
_computing_molecular_graphics 'Bruker SHELXTL'
_computing_publication_material 'Bruker SHELXTL'
_computing_structure_refinement 'SHELXL-97 (Sheldrick, 1997)'
_computing_structure_solution 'SHELXS-97 (Sheldrick, 1990)'
_diffrn_ambient_temperature 133(2)
_diffrn_detector_area_resol_mean 6.67
_diffrn_measured_fraction_theta_full 0.990
_diffrn_measured_fraction_theta_max 0.990
_diffrn_measurement_device_type 'STOE IPDS 2T'
_diffrn_measurement_method 'rotation method'
_diffrn_radiation_monochromator graphite
_diffrn_radiation_source 'fine-focus sealed tube'
_diffrn_radiation_type MoK\a
_diffrn_radiation_wavelength 0.71073
_diffrn_reflns_av_R_equivalents 0.0763
_diffrn_reflns_av_sigmaI/netI 0.1185
_diffrn_reflns_limit_h_max 14
_diffrn_reflns_limit_h_min -14
_diffrn_reflns_limit_k_max 16
_diffrn_reflns_limit_k_min -16
_diffrn_reflns_limit_l_max 19
_diffrn_reflns_limit_l_min -19
_diffrn_reflns_number 20858
_diffrn_reflns_theta_full 26.37
_diffrn_reflns_theta_max 26.37
_diffrn_reflns_theta_min 1.99
_exptl_absorpt_coefficient_mu 3.441
_exptl_absorpt_correction_type none
_exptl_crystal_colour orange
_exptl_crystal_density_diffrn 1.485
_exptl_crystal_density_method 'not measured'
_exptl_crystal_description prism
_exptl_crystal_F_000 1084
_exptl_crystal_size_max 0.14
_exptl_crystal_size_mid 0.10
_exptl_crystal_size_min 0.08
_refine_diff_density_max 1.868
_refine_diff_density_min -1.686
_refine_diff_density_rms 0.163
_refine_ls_extinction_method none
_refine_ls_goodness_of_fit_ref 0.979
_refine_ls_hydrogen_treatment constr
_refine_ls_matrix_type full
_refine_ls_number_parameters 502
_refine_ls_number_reflns 9741
_refine_ls_number_restraints 81
_refine_ls_restrained_S_all 0.999
_refine_ls_R_factor_all 0.1077
_refine_ls_R_factor_gt 0.0583
_refine_ls_shift/su_max 0.001
_refine_ls_shift/su_mean 0.000
_refine_ls_structure_factor_coef Fsqd
_refine_ls_weighting_details 'calc w=1/[\s^2^(Fo^2^)+(0.0343P)^2^+0.0000P] where P=(Fo^2^+2Fc^2^)/3'
_refine_ls_weighting_scheme calc
_refine_ls_wR_factor_gt 0.0906
_refine_ls_wR_factor_ref 0.1011
_reflns_number_gt 6338
_reflns_number_total 9741
_reflns_threshold_expression >2sigma(I)
_cod_data_source_file om3010993_si_003.cif
_cod_data_source_block ip169
_cod_original_sg_symbol_H-M P-1
_cod_database_code 4080352

loop_
_symmetry_equiv_pos_as_xyz
'x, y, z'
'-x, -y, -z'

loop_
_atom_site_label
_atom_site_type_symbol
_atom_site_fract_x
_atom_site_fract_y
_atom_site_fract_z
_atom_site_U_iso_or_equiv
_atom_site_adp_type
_atom_site_occupancy
_atom_site_symmetry_multiplicity
_atom_site_calc_flag
_atom_site_refinement_flags
_atom_site_disorder_assembly
_atom_site_disorder_group
Ho1 Ho 0.42255(3) 1.07621(3) 0.40465(2) 0.01945(11) Uani 1 1 d . . .
Ho2 Ho 0.93179(4) 0.56686(3) 0.11258(2) 0.02511(13) Uani 1 1 d . . .
Si1 Si 0.2445(2) 1.3373(2) 0.49489(16) 0.0374(7) Uani 1 1 d . . .
Si3 Si 0.2527(2) 0.8213(2) 0.52674(16) 0.0312(6) Uani 1 1 d . . .
C1 C 0.2980(8) 1.2417(7) 0.4112(5) 0.029(2) Uani 1 1 d . . .
C2 C 0.4064(8) 1.2632(7) 0.3603(5) 0.028(2) Uani 1 1 d . . .
H2 H 0.4354 1.3248 0.3752 0.034 Uiso 1 1 calc R . .
C3 C 0.4803(8) 1.2142(7) 0.2933(5) 0.027(2) Uani 1 1 d . . .
H3 H 0.5467 1.2519 0.2754 0.032 Uiso 1 1 calc R . .
C4 C 0.4840(8) 1.1245(7) 0.2449(5) 0.022(2) Uani 1 1 d . A .
C5 C 0.4054(8) 1.0472(7) 0.2484(5) 0.029(2) Uani 1 1 d . . .
H5 H 0.4324 0.9960 0.2085 0.035 Uiso 1 1 calc R . .
C6 C 0.2975(9) 1.0256(9) 0.2954(6) 0.036(2) Uani 1 1 d . . .
H6 H 0.2686 0.9649 0.2785 0.044 Uiso 1 1 calc R . .
C7 C 0.2231(8) 1.0733(8) 0.3615(6) 0.036(2) Uani 1 1 d . . .
H7 H 0.1558 1.0368 0.3788 0.043 Uiso 1 1 calc R . .
C8 C 0.2231(8) 1.1617(8) 0.4087(5) 0.031(2) Uani 1 1 d . . .
H8 H 0.1553 1.1698 0.4495 0.037 Uiso 1 1 calc R . .
C9 C 0.1544(13) 1.2753(12) 0.5878(8) 0.080(5) Uani 1 1 d . . .
H9A H 0.1952 1.2132 0.6067 0.120 Uiso 1 1 calc R . .
H9B H 0.0818 1.2576 0.5707 0.120 Uiso 1 1 calc R . .
H9C H 0.1387 1.3225 0.6352 0.120 Uiso 1 1 calc R . .
C10 C 0.3629(12) 1.3947(10) 0.5357(8) 0.065(4) Uani 1 1 d . . .
H10A H 0.4020 1.4403 0.4910 0.097 Uiso 1 1 calc R . .
H10B H 0.4176 1.3407 0.5516 0.097 Uiso 1 1 calc R . .
H10C H 0.3323 1.4338 0.5864 0.097 Uiso 1 1 calc R . .
C11 C 0.1590(15) 1.4415(13) 0.4463(9) 0.098(7) Uani 1 1 d . . .
H11A H 0.1524 1.5015 0.4818 0.147 Uiso 1 1 calc R . .
H11B H 0.0822 1.4186 0.4433 0.147 Uiso 1 1 calc R . .
H11C H 0.1972 1.4593 0.3883 0.147 Uiso 1 1 calc R . .
Si2 Si 0.6129(2) 1.1079(2) 0.15971(15) 0.0338(6) Uani 1 1 d D . .
C12 C 0.6623(19) 0.9714(10) 0.1503(13) 0.062(7) Uani 0.606(14) 1 d PDU A 1
H12A H 0.7448 0.9664 0.1289 0.093 Uiso 0.606(14) 1 calc PR A 1
H12B H 0.6206 0.9395 0.1101 0.093 Uiso 0.606(14) 1 calc PR A 1
H12C H 0.6476 0.9362 0.2068 0.093 Uiso 0.606(14) 1 calc PR A 1
C13 C 0.5808(15) 1.1611(15) 0.0564(8) 0.050(5) Uani 0.606(14) 1 d PDU A 1
H13A H 0.6527 1.1712 0.0174 0.075 Uiso 0.606(14) 1 calc PR A 1
H13B H 0.5377 1.2269 0.0648 0.075 Uiso 0.606(14) 1 calc PR A 1
H13C H 0.5348 1.1140 0.0314 0.075 Uiso 0.606(14) 1 calc PR A 1
C14 C 0.7434(13) 1.1698(15) 0.1875(12) 0.061(6) Uani 0.606(14) 1 d PD A 1
H14A H 0.7589 1.1438 0.2442 0.091 Uiso 0.606(14) 1 calc PR A 1
H14B H 0.7285 1.2440 0.1885 0.091 Uiso 0.606(14) 1 calc PR A 1
H14C H 0.8101 1.1536 0.1443 0.091 Uiso 0.606(14) 1 calc PR A 1
C12' C 0.7278(18) 1.0255(17) 0.1944(15) 0.035(6) Uiso 0.394(14) 1 d PDU A 2
H12D H 0.7003 0.9569 0.2089 0.053 Uiso 0.394(14) 1 calc PR A 2
H12E H 0.7519 1.0534 0.2450 0.053 Uiso 0.394(14) 1 calc PR A 2
H12F H 0.7931 1.0218 0.1478 0.053 Uiso 0.394(14) 1 calc PR A 2
C13' C 0.562(2) 1.0488(19) 0.0661(14) 0.047(7) Uiso 0.394(14) 1 d PDU A 2
H13D H 0.6169 1.0610 0.0138 0.070 Uiso 0.394(14) 1 calc PR A 2
H13E H 0.4866 1.0796 0.0582 0.070 Uiso 0.394(14) 1 calc PR A 2
H13F H 0.5565 0.9752 0.0777 0.070 Uiso 0.394(14) 1 calc PR A 2
C14' C 0.658(2) 1.2365(14) 0.1220(18) 0.056(8) Uiso 0.394(14) 1 d PD A 2
H14D H 0.6781 1.2727 0.1702 0.084 Uiso 0.394(14) 1 calc PR A 2
H14E H 0.5951 1.2746 0.0986 0.084 Uiso 0.394(14) 1 calc PR A 2
H14F H 0.7251 1.2305 0.0770 0.084 Uiso 0.394(14) 1 calc PR A 2
C15 C 0.3759(7) 0.9104(6) 0.5145(5) 0.0189(17) Uani 1 1 d . . .
C16 C 0.3581(8) 0.9977(7) 0.5678(5) 0.023(2) Uani 1 1 d . . .
H16 H 0.2855 0.9989 0.6033 0.027 Uiso 1 1 calc R . .
C17 C 0.4713(7) 0.8804(7) 0.4533(5) 0.023(2) Uani 1 1 d . . .
H17 H 0.4598 0.8180 0.4285 0.028 Uiso 1 1 calc R . .
C18 C 0.5784(7) 0.9183(7) 0.4196(5) 0.022(2) Uani 1 1 d . . .
H18 H 0.6190 0.8757 0.3768 0.027 Uiso 1 1 calc R . .
C19 C 0.2326(11) 0.7758(10) 0.4204(8) 0.058(3) Uani 1 1 d . . .
H19A H 0.1665 0.7328 0.4275 0.087 Uiso 1 1 calc R . .
H19B H 0.3017 0.7360 0.3958 0.087 Uiso 1 1 calc R . .
H19C H 0.2192 0.8346 0.3819 0.087 Uiso 1 1 calc R . .
C20 C 0.2838(10) 0.7072(9) 0.5945(10) 0.070(4) Uani 1 1 d . . .
H20A H 0.2262 0.6569 0.5921 0.106 Uiso 1 1 calc R . .
H20B H 0.2813 0.7268 0.6540 0.106 Uiso 1 1 calc R . .
H20C H 0.3603 0.6773 0.5731 0.106 Uiso 1 1 calc R . .
C21 C 0.1160(8) 0.8867(10) 0.5751(7) 0.050(3) Uani 1 1 d . . .
H21A H 0.1002 0.9480 0.5400 0.074 Uiso 1 1 calc R . .
H21B H 0.1224 0.9061 0.6334 0.074 Uiso 1 1 calc R . .
H21C H 0.0532 0.8405 0.5774 0.074 Uiso 1 1 calc R . .
Si4 Si 1.0825(3) 0.8325(2) 0.15985(18) 0.0414(7) Uani 1 1 d . . .
C31 C 0.9870(9) 0.7230(7) 0.1846(5) 0.038(3) Uani 1 1 d . . .
C32 C 0.8762(9) 0.7462(7) 0.1626(5) 0.031(2) Uani 1 1 d . . .
H32 H 0.8698 0.8134 0.1381 0.037 Uiso 1 1 calc R . .
C33 C 0.7733(9) 0.6965(7) 0.1672(5) 0.031(2) Uani 1 1 d . . .
H33 H 0.7173 0.7385 0.1430 0.038 Uiso 1 1 calc R . .
C34 C 0.7296(9) 0.6019(8) 0.1976(6) 0.043(3) Uani 1 1 d . B .
C35 C 0.7810(11) 0.5156(8) 0.2385(6) 0.054(4) Uani 1 1 d . . .
H35 H 0.7305 0.4613 0.2512 0.065 Uiso 1 1 calc R . .
C36 C 0.8893(12) 0.4916(9) 0.2648(6) 0.054(4) Uani 1 1 d . . .
H36 H 0.8934 0.4257 0.2920 0.064 Uiso 1 1 calc R . .
C37 C 0.9922(12) 0.5417(9) 0.2602(6) 0.048(3) Uani 1 1 d . . .
H37 H 1.0480 0.5022 0.2870 0.057 Uiso 1 1 calc R . .
C38 C 1.0328(11) 0.6348(8) 0.2263(6) 0.044(3) Uani 1 1 d . . .
H38 H 1.1108 0.6410 0.2325 0.052 Uiso 1 1 calc R . .
C39 C 1.0776(12) 0.8894(10) 0.0502(8) 0.060(3) Uani 1 1 d . . .
H39A H 1.1081 0.8390 0.0075 0.090 Uiso 1 1 calc R . .
H39B H 1.1241 0.9495 0.0414 0.090 Uiso 1 1 calc R . .
H39C H 0.9980 0.9097 0.0439 0.090 Uiso 1 1 calc R . .
C40 C 1.2352(11) 0.7926(10) 0.1664(8) 0.063(4) Uani 1 1 d . . .
H40A H 1.2422 0.7673 0.2250 0.094 Uiso 1 1 calc R . .
H40B H 1.2831 0.8512 0.1515 0.094 Uiso 1 1 calc R . .
H40C H 1.2607 0.7383 0.1261 0.094 Uiso 1 1 calc R . .
C41 C 1.0297(10) 0.9317(9) 0.2378(8) 0.060(3) Uani 1 1 d . . .
H41A H 0.9531 0.9582 0.2282 0.090 Uiso 1 1 calc R . .
H41B H 1.0824 0.9876 0.2301 0.090 Uiso 1 1 calc R . .
H41C H 1.0257 0.9021 0.2964 0.090 Uiso 1 1 calc R . .
Si5 Si 0.5783(3) 0.5857(3) 0.1806(3) 0.0832(16) Uani 1 1 d D . .
C42 C 0.4643(15) 0.584(2) 0.2718(12) 0.069(8) Uani 0.559(16) 1 d PDU B 1
H42A H 0.4489 0.6532 0.2933 0.103 Uiso 0.559(16) 1 calc PR B 1
H42B H 0.4878 0.5380 0.3175 0.103 Uiso 0.559(16) 1 calc PR B 1
H42C H 0.3947 0.5603 0.2540 0.103 Uiso 0.559(16) 1 calc PR B 1
C43 C 0.573(2) 0.4554(15) 0.1294(16) 0.090(10) Uani 0.559(16) 1 d PD B 1
H43A H 0.5237 0.4110 0.1687 0.136 Uiso 0.559(16) 1 calc PR B 1
H43B H 0.6511 0.4233 0.1187 0.136 Uiso 0.559(16) 1 calc PR B 1
H43C H 0.5429 0.4657 0.0750 0.136 Uiso 0.559(16) 1 calc PR B 1
C44 C 0.5308(17) 0.6599(17) 0.0871(11) 0.059(7) Uani 0.559(16) 1 d PDU B 1
H44A H 0.5932 0.6587 0.0383 0.089 Uiso 0.559(16) 1 calc PR B 1
H44B H 0.5105 0.7307 0.1028 0.089 Uiso 0.559(16) 1 calc PR B 1
H44C H 0.4636 0.6294 0.0710 0.089 Uiso 0.559(16) 1 calc PR B 1
C42' C 0.519(2) 0.4925(17) 0.2646(13) 0.048(7) Uiso 0.441(16) 1 d PDU B 2
H42D H 0.4374 0.4856 0.2615 0.072 Uiso 0.441(16) 1 calc PR B 2
H42E H 0.5273 0.5162 0.3213 0.072 Uiso 0.441(16) 1 calc PR B 2
H42F H 0.5606 0.4262 0.2556 0.072 Uiso 0.441(16) 1 calc PR B 2
C43' C 0.552(3) 0.577(2) 0.0743(11) 0.058(8) Uiso 0.441(16) 1 d PDU B 2
H43D H 0.5994 0.5197 0.0474 0.088 Uiso 0.441(16) 1 calc PR B 2
H43E H 0.5721 0.6404 0.0417 0.088 Uiso 0.441(16) 1 calc PR B 2
H43F H 0.4709 0.5655 0.0744 0.088 Uiso 0.441(16) 1 calc PR B 2
C44' C 0.515(3) 0.7112(18) 0.223(2) 0.106(14) Uiso 0.441(16) 1 d PD B 2
H44D H 0.5462 0.7668 0.1839 0.159 Uiso 0.441(16) 1 calc PR B 2
H44E H 0.5353 0.7192 0.2801 0.159 Uiso 0.441(16) 1 calc PR B 2
H44F H 0.4316 0.7130 0.2261 0.159 Uiso 0.441(16) 1 calc PR B 2
C45 C 1.0777(8) 0.3971(7) 0.0625(5) 0.025(2) Uani 1 1 d . . .
C46 C 1.1415(8) 0.4847(8) 0.0356(5) 0.027(2) Uani 1 1 d . . .
H46 H 1.2157 0.4792 0.0523 0.033 Uiso 1 1 calc R . .
C47 C 0.9662(8) 0.3748(7) 0.0504(5) 0.026(2) Uani 1 1 d . . .
H47 H 0.9453 0.3107 0.0768 0.031 Uiso 1 1 calc R . .
C48 C 0.8788(8) 0.4211(7) 0.0105(5) 0.0246(19) Uani 1 1 d . . .
H48 H 0.8152 0.3790 0.0149 0.030 Uiso 1 1 calc R . .
Si6 Si 1.1524(3) 0.2967(2) 0.12849(16) 0.0453(8) Uani 1 1 d D . .
C49 C 1.0615(16) 0.2570(16) 0.2288(11) 0.034(6) Uiso 0.57(4) 1 d PDU C 1
H49A H 0.9931 0.2263 0.2151 0.051 Uiso 0.57(4) 1 calc PR C 1
H49B H 1.0383 0.3167 0.2637 0.051 Uiso 0.57(4) 1 calc PR C 1
H49C H 1.1049 0.2069 0.2611 0.051 Uiso 0.57(4) 1 calc PR C 1
C50 C 1.2783(16) 0.3584(14) 0.1640(16) 0.039(5) Uiso 0.57(4) 1 d PDU C 1
H50A H 1.3198 0.3084 0.1977 0.058 Uiso 0.57(4) 1 calc PR C 1
H50B H 1.2499 0.4167 0.1993 0.058 Uiso 0.57(4) 1 calc PR C 1
H50C H 1.3303 0.3820 0.1132 0.058 Uiso 0.57(4) 1 calc PR C 1
C51 C 1.205(2) 0.1850(15) 0.0629(13) 0.034(7) Uiso 0.57(4) 1 d PDU C 1
H51A H 1.2489 0.1366 0.0962 0.050 Uiso 0.57(4) 1 calc PR C 1
H51B H 1.2545 0.2079 0.0106 0.050 Uiso 0.57(4) 1 calc PR C 1
H51C H 1.1395 0.1515 0.0472 0.050 Uiso 0.57(4) 1 calc PR C 1
C49' C 1.0333(19) 0.229(2) 0.201(2) 0.043(8) Uiso 0.43(4) 1 d PDU C 2
H49D H 0.9872 0.1944 0.1658 0.064 Uiso 0.43(4) 1 calc PR C 2
H49E H 0.9842 0.2798 0.2355 0.064 Uiso 0.43(4) 1 calc PR C 2
H49F H 1.0671 0.1793 0.2394 0.064 Uiso 0.43(4) 1 calc PR C 2
C50' C 1.250(3) 0.345(3) 0.196(3) 0.071(11) Uiso 0.43(4) 1 d PDU C 2
H50D H 1.2926 0.2879 0.2204 0.107 Uiso 0.43(4) 1 calc PR C 2
H50E H 1.2057 0.3846 0.2418 0.107 Uiso 0.43(4) 1 calc PR C 2
H50F H 1.3044 0.3894 0.1601 0.107 Uiso 0.43(4) 1 calc PR C 2
C51' C 1.230(3) 0.196(2) 0.0582(18) 0.039(10) Uiso 0.43(4) 1 d PDU C 2
H51D H 1.2791 0.1526 0.0911 0.059 Uiso 0.43(4) 1 calc PR C 2
H51E H 1.2772 0.2289 0.0090 0.059 Uiso 0.43(4) 1 calc PR C 2
H51F H 1.1740 0.1549 0.0376 0.059 Uiso 0.43(4) 1 calc PR C 2

loop_
_atom_site_aniso_label
_atom_site_aniso_U_11
_atom_site_aniso_U_22
_atom_site_aniso_U_33
_atom_site_aniso_U_23
_atom_site_aniso_U_13
_atom_site_aniso_U_12
Ho1 0.0188(2) 0.0244(3) 0.0147(2) 0.00436(17) -0.00417(17) 0.00319(19)
Ho2 0.0363(3) 0.0193(3) 0.0166(2) -0.00128(17) 0.0029(2) 0.0069(2)
Si1 0.0432(17) 0.0427(17) 0.0233(12) -0.0079(11) -0.0026(11) 0.0207(14)
Si3 0.0222(14) 0.0329(15) 0.0378(14) 0.0049(11) -0.0019(11) -0.0069(11)
C1 0.032(5) 0.035(5) 0.020(4) 0.003(4) -0.013(4) 0.010(4)
C2 0.032(5) 0.031(5) 0.020(4) 0.004(4) 0.000(4) 0.005(4)
C3 0.033(5) 0.024(5) 0.021(4) 0.008(3) -0.001(4) 0.005(4)
C4 0.027(5) 0.022(5) 0.012(4) 0.003(3) 0.003(3) 0.011(4)
C5 0.037(6) 0.027(5) 0.024(4) -0.001(4) -0.008(4) 0.013(5)
C6 0.027(6) 0.049(7) 0.034(5) 0.001(5) -0.009(4) 0.002(5)
C7 0.026(5) 0.053(7) 0.032(5) -0.006(4) -0.012(4) 0.005(5)
C8 0.021(5) 0.051(6) 0.022(4) -0.004(4) -0.013(4) 0.011(4)
C9 0.081(10) 0.091(11) 0.056(7) -0.029(7) 0.039(7) -0.019(8)
C10 0.076(9) 0.062(8) 0.060(7) -0.033(6) -0.016(7) 0.004(7)
C11 0.122(14) 0.106(13) 0.063(9) -0.030(9) -0.034(9) 0.090(12)
Si2 0.0425(17) 0.0331(15) 0.0209(11) 0.0007(10) 0.0068(11) 0.0069(12)
C12 0.075(15) 0.031(11) 0.065(13) 0.009(9) 0.024(11) 0.020(10)
C13 0.041(11) 0.083(15) 0.023(8) 0.001(8) -0.001(7) 0.009(10)
C14 0.035(11) 0.083(16) 0.059(12) -0.015(11) 0.007(9) 0.011(11)
C15 0.015(4) 0.023(4) 0.020(4) 0.008(3) -0.008(3) -0.004(3)
C16 0.024(5) 0.028(5) 0.017(4) 0.007(3) -0.008(4) 0.007(4)
C17 0.021(5) 0.031(5) 0.018(4) -0.001(4) -0.008(4) 0.002(4)
C18 0.024(5) 0.028(5) 0.013(4) -0.002(3) -0.002(3) 0.011(4)
C19 0.051(8) 0.061(8) 0.066(8) -0.014(6) -0.009(6) -0.022(6)
C20 0.040(7) 0.047(8) 0.128(12) 0.044(8) -0.026(8) -0.027(6)
C21 0.015(5) 0.075(8) 0.057(7) -0.007(6) 0.006(5) -0.010(5)
Si4 0.0530(19) 0.0350(16) 0.0405(15) -0.0162(12) -0.0214(14) 0.0102(14)
C31 0.063(7) 0.037(6) 0.016(4) -0.012(4) -0.017(4) 0.018(5)
C32 0.046(6) 0.016(5) 0.032(5) -0.006(4) -0.011(4) 0.016(4)
C33 0.042(6) 0.023(5) 0.024(4) 0.002(4) 0.002(4) 0.021(4)
C34 0.056(7) 0.034(6) 0.026(5) 0.009(4) 0.022(5) 0.017(5)
C35 0.072(8) 0.031(6) 0.041(6) 0.017(5) 0.032(6) 0.022(6)
C36 0.085(10) 0.035(7) 0.026(5) 0.011(5) 0.021(6) 0.035(7)
C37 0.078(9) 0.040(7) 0.021(5) -0.004(4) -0.007(5) 0.026(7)
C38 0.067(8) 0.043(7) 0.022(5) -0.012(4) -0.018(5) 0.022(6)
C39 0.067(9) 0.049(7) 0.066(8) 0.008(6) -0.025(7) -0.006(6)
C40 0.071(9) 0.062(8) 0.060(7) -0.021(6) -0.022(7) 0.014(7)
C41 0.048(7) 0.052(8) 0.087(9) -0.036(7) -0.022(7) -0.001(6)
Si5 0.0340(19) 0.086(3) 0.107(3) 0.067(3) 0.032(2) 0.0180(19)
C42 0.022(11) 0.12(2) 0.067(14) -0.006(14) 0.003(10) -0.025(12)
C43 0.052(16) 0.12(3) 0.09(2) 0.004(17) -0.003(14) 0.035(16)
C44 0.032(12) 0.10(2) 0.044(11) -0.007(12) -0.001(9) -0.028(12)
C45 0.030(5) 0.029(5) 0.014(4) 0.005(4) -0.004(4) 0.011(4)
C46 0.013(5) 0.048(6) 0.020(4) 0.002(4) -0.003(4) 0.000(4)
C47 0.032(6) 0.018(5) 0.028(4) 0.003(4) -0.001(4) -0.010(4)
C48 0.028(5) 0.031(5) 0.015(4) -0.002(3) -0.001(3) -0.011(4)
Si6 0.058(2) 0.0488(18) 0.0240(12) 0.0069(12) -0.0044(13) 0.0320(16)

loop_
_atom_type_symbol
_atom_type_description
_atom_type_scat_dispersion_real
_atom_type_scat_dispersion_imag
_atom_type_scat_source
C C 0.0033 0.0016 'International Tables Vol C Tables 4.2.6.8 and 6.1.1.4'
H H 0.0000 0.0000 'International Tables Vol C Tables 4.2.6.8 and 6.1.1.4'
Si Si 0.0817 0.0704 'International Tables Vol C Tables 4.2.6.8 and 6.1.1.4'
Ho Ho -0.2175 4.6783 'International Tables Vol C Tables 4.2.6.8 and 6.1.1.4'

loop_
_geom_angle_atom_site_label_1
_geom_angle_atom_site_label_2
_geom_angle_atom_site_label_3
_geom_angle
_geom_angle_site_symmetry_1
_geom_angle_site_symmetry_3
C3 Ho1 C2 32.7(3) . .
C3 Ho1 C8 84.1(3) . .
C2 Ho1 C8 61.9(3) . .
C3 Ho1 C5 61.3(3) . .
C2 Ho1 C5 84.5(3) . .
C8 Ho1 C5 84.0(3) . .
C3 Ho1 C1 62.9(3) . .
C2 Ho1 C1 32.9(3) . .
C8 Ho1 C1 32.4(3) . .
C5 Ho1 C1 94.3(3) . .
C3 Ho1 C7 92.1(3) . .
C2 Ho1 C7 83.9(3) . .
C8 Ho1 C7 32.1(3) . .
C5 Ho1 C7 61.2(3) . .
C1 Ho1 C7 62.0(3) . .
C3 Ho1 C6 83.4(3) . .
C2 Ho1 C6 92.9(3) . .
C8 Ho1 C6 61.4(3) . .
C5 Ho1 C6 32.0(3) . .
C1 Ho1 C6 84.8(3) . .
C7 Ho1 C6 31.8(3) . .
C3 Ho1 C4 32.6(3) . .
C2 Ho1 C4 62.9(3) . .
C8 Ho1 C4 93.7(3) . .
C5 Ho1 C4 31.9(3) . .
C1 Ho1 C4 86.4(3) . .
C7 Ho1 C4 83.9(3) . .
C6 Ho1 C4 61.4(3) . .
C3 Ho1 C17 143.4(3) . .
C2 Ho1 C17 171.9(3) . .
C8 Ho1 C17 126.0(3) . .
C5 Ho1 C17 98.0(3) . .
C1 Ho1 C17 153.4(3) . .
C7 Ho1 C17 104.1(3) . .
C6 Ho1 C17 93.3(3) . .
C4 Ho1 C17 115.9(3) . .
C3 Ho1 C18 116.8(3) . .
C2 Ho1 C18 142.3(3) . .
C8 Ho1 C18 155.8(3) . .
C5 Ho1 C18 95.3(3) . .
C1 Ho1 C18 168.5(3) . .
C7 Ho1 C18 128.8(3) . .
C6 Ho1 C18 106.7(3) . .
C4 Ho1 C18 98.4(2) . .
C17 Ho1 C18 30.0(3) . .
C3 Ho1 C16 155.2(3) . .
C2 Ho1 C16 124.8(3) . .
C8 Ho1 C16 89.2(3) . .
C5 Ho1 C16 141.7(3) . .
C1 Ho1 C16 99.9(3) . .
C7 Ho1 C16 94.8(3) . .
C6 Ho1 C16 114.1(3) . .
C4 Ho1 C16 172.1(3) . .
C17 Ho1 C16 56.8(3) . .
C18 Ho1 C16 76.3(2) . .
C3 Ho1 C15 173.4(3) . .
C2 Ho1 C15 153.9(3) . .
C8 Ho1 C15 100.8(3) . .
C5 Ho1 C15 114.5(3) . .
C1 Ho1 C15 123.4(3) . .
C7 Ho1 C15 89.9(3) . .
C6 Ho1 C15 95.1(3) . .
C4 Ho1 C15 141.7(3) . .
C17 Ho1 C15 30.1(2) . .
C18 Ho1 C15 57.4(2) . .
C16 Ho1 C15 30.5(3) . .
C38 Ho2 C33 83.9(3) . .
C38 Ho2 C37 32.0(4) . .
C33 Ho2 C37 91.6(3) . .
C38 Ho2 C32 61.4(3) . .
C33 Ho2 C32 32.1(3) . .
C37 Ho2 C32 82.9(3) . .
C38 Ho2 C36 61.7(5) . .
C33 Ho2 C36 83.0(3) . .
C37 Ho2 C36 32.2(4) . .
C32 Ho2 C36 91.9(3) . .
C38 Ho2 C35 84.7(4) . .
C33 Ho2 C35 61.1(3) . .
C37 Ho2 C35 61.8(4) . .
C32 Ho2 C35 83.7(3) . .
C36 Ho2 C35 32.3(4) . .
C38 Ho2 C31 32.6(3) . .
C33 Ho2 C31 62.1(3) . .
C37 Ho2 C31 61.8(3) . .
C32 Ho2 C31 32.3(3) . .
C36 Ho2 C31 84.7(4) . .
C35 Ho2 C31 94.3(4) . .
C38 Ho2 C34 93.9(4) . .
C33 Ho2 C34 32.0(3) . .
C37 Ho2 C34 84.2(4) . .
C32 Ho2 C34 61.7(3) . .
C36 Ho2 C34 61.8(3) . .
C35 Ho2 C34 32.3(3) . .
C31 Ho2 C34 85.5(4) . .
C38 Ho2 C48 154.8(3) . .
C33 Ho2 C48 117.3(3) . .
C37 Ho2 C48 127.6(3) . .
C32 Ho2 C48 143.6(3) . .
C36 Ho2 C48 105.2(4) . .
C35 Ho2 C48 93.7(4) . .
C31 Ho2 C48 170.1(3) . .
C34 Ho2 C48 98.1(3) . .
C38 Ho2 C46 167.2(4) . 2_765
C33 Ho2 C46 100.2(3) . 2_765
C37 Ho2 C46 157.9(4) . 2_765
C32 Ho2 C46 116.7(3) . 2_765
C36 Ho2 C46 130.7(4) . 2_765
C35 Ho2 C46 108.0(4) . 2_765
C31 Ho2 C46 140.3(3) . 2_765
C34 Ho2 C46 95.9(3) . 2_765
C48 Ho2 C46 30.4(3) . 2_765
C38 Ho2 C48 92.9(3) . 2_765
C33 Ho2 C48 132.5(3) . 2_765
C37 Ho2 C48 110.0(4) . 2_765
C32 Ho2 C48 107.3(3) . 2_765
C36 Ho2 C48 135.9(3) . 2_765
C35 Ho2 C48 165.9(3) . 2_765
C31 Ho2 C48 91.1(3) . 2_765
C34 Ho2 C48 161.6(3) . 2_765
C48 Ho2 C48 82.6(3) . 2_765
C46 Ho2 C48 75.3(3) 2_765 2_765
C38 Ho2 C47 125.4(3) . .
C33 Ho2 C47 141.6(3) . .
C37 Ho2 C47 102.4(3) . .
C32 Ho2 C47 172.8(3) . .
C36 Ho2 C47 90.2(3) . .
C35 Ho2 C47 94.4(3) . .
C31 Ho2 C47 154.9(3) . .
C34 Ho2 C47 113.6(3) . .
C48 Ho2 C47 29.4(3) . .
C46 Ho2 C47 57.3(3) 2_765 .
C48 Ho2 C47 75.7(3) 2_765 .
C10 Si1 C11 107.9(8) . .
C10 Si1 C9 107.7(7) . .
C11 Si1 C9 109.9(8) . .
C10 Si1 C1 112.0(5) . .
C11 Si1 C1 109.0(5) . .
C9 Si1 C1 110.4(6) . .
C20 Si3 C19 107.1(7) . .
C20 Si3 C21 109.3(6) . .
C19 Si3 C21 108.1(6) . .
C20 Si3 C15 110.5(4) . .
C19 Si3 C15 110.5(5) . .
C21 Si3 C15 111.2(5) . .
C8 C1 C2 131.5(8) . .
C8 C1 Si1 113.9(7) . .
C2 C1 Si1 114.6(7) . .
C8 C1 Ho1 73.5(5) . .
C2 C1 Ho1 72.6(5) . .
Si1 C1 Ho1 136.0(4) . .
C3 C2 C1 135.2(10) . .
C3 C2 Ho1 73.1(5) . .
C1 C2 Ho1 74.5(5) . .
C2 C3 C4 138.4(9) . .
C2 C3 Ho1 74.2(5) . .
C4 C3 Ho1 76.0(5) . .
C5 C4 C3 130.9(8) . .
C5 C4 Si2 114.0(6) . .
C3 C4 Si2 115.1(7) . .
C5 C4 Ho1 73.1(5) . .
C3 C4 Ho1 71.4(4) . .
Si2 C4 Ho1 139.0(4) . .
C6 C5 C4 136.9(9) . .
C6 C5 Ho1 74.6(5) . .
C4 C5 Ho1 74.9(5) . .
C5 C6 C7 134.5(11) . .
C5 C6 Ho1 73.3(6) . .
C7 C6 Ho1 73.5(6) . .
C6 C7 C8 136.1(10) . .
C6 C7 Ho1 74.7(6) . .
C8 C7 Ho1 73.6(5) . .
C7 C8 C1 136.4(9) . .
C7 C8 Ho1 74.3(5) . .
C1 C8 Ho1 74.1(5) . .
C12' Si2 C13 135.0(10) . .
C12' Si2 C14' 113.4(12) . .
C13 Si2 C14' 60.0(11) . .
C12' Si2 C12 43.5(10) . .
C13 Si2 C12 110.2(9) . .
C14' Si2 C12 140.7(12) . .
C12' Si2 C4 113.6(8) . .
C13 Si2 C4 110.4(6) . .
C14' Si2 C4 107.4(10) . .
C12 Si2 C4 111.4(7) . .
C12' Si2 C13' 108.7(11) . .
C13 Si2 C13' 47.7(9) . .
C14' Si2 C13' 106.7(11) . .
C12 Si2 C13' 68.1(11) . .
C4 Si2 C13' 106.7(9) . .
C12' Si2 C14 61.8(11) . .
C13 Si2 C14 109.1(9) . .
C14' Si2 C14 54.8(10) . .
C12 Si2 C14 103.1(9) . .
C4 Si2 C14 112.4(6) . .
C13' Si2 C14 140.2(10) . .
C17 C15 C16 129.9(8) . .
C17 C15 Si3 114.4(7) . .
C16 C15 Si3 115.7(6) . .
C17 C15 Ho1 73.3(5) . .
C16 C15 Ho1 74.5(5) . .
Si3 C15 Ho1 130.6(3) . .
C17 C15 Ho1 73.2(5) . 2_676
C16 C15 Ho1 72.2(5) . 2_676
Si3 C15 Ho1 135.1(3) . 2_676
Ho1 C15 Ho1 94.4(2) . 2_676
C18 C16 C15 135.9(8) 2_676 .
C18 C16 Ho1 76.5(5) 2_676 .
C15 C16 Ho1 75.1(4) . .
C18 C16 Ho1 72.0(5) 2_676 2_676
C15 C16 Ho1 78.5(4) . 2_676
Ho1 C16 Ho1 96.4(3) . 2_676
C18 C17 C15 137.0(9) . .
C18 C17 Ho1 75.5(5) . .
C15 C17 Ho1 76.5(5) . .
C18 C17 Ho1 73.5(5) . 2_676
C15 C17 Ho1 78.0(5) . 2_676
Ho1 C17 Ho1 96.7(3) . 2_676
C17 C18 C16 137.1(8) . 2_676
C17 C18 Ho1 74.5(5) . .
C16 C18 Ho1 78.5(5) 2_676 .
C17 C18 Ho1 77.4(5) . 2_676
C16 C18 Ho1 73.9(5) 2_676 2_676
Ho1 C18 Ho1 97.6(3) . 2_676
C41 Si4 C39 107.8(6) . .
C41 Si4 C31 107.4(5) . .
C39 Si4 C31 112.1(5) . .
C41 Si4 C40 110.7(5) . .
C39 Si4 C40 107.1(6) . .
C31 Si4 C40 111.6(6) . .
C32 C31 C38 130.8(11) . .
C32 C31 Si4 112.3(7) . .
C38 C31 Si4 116.8(8) . .
C32 C31 Ho2 73.2(5) . .
C38 C31 Ho2 72.4(6) . .
Si4 C31 Ho2 139.4(4) . .
C33 C32 C31 137.0(9) . .
C33 C32 Ho2 73.7(5) . .
C31 C32 Ho2 74.5(5) . .
C32 C33 C34 138.0(9) . .
C32 C33 Ho2 74.1(5) . .
C34 C33 Ho2 75.9(5) . .
C33 C34 C35 131.2(11) . .
C33 C34 Si5 114.6(7) . .
C35 C34 Si5 114.3(9) . .
C33 C34 Ho2 72.1(5) . .
C35 C34 Ho2 72.6(5) . .
Si5 C34 Ho2 136.5(5) . .
C36 C35 C34 135.2(12) . .
C36 C35 Ho2 73.4(6) . .
C34 C35 Ho2 75.1(5) . .
C37 C36 C35 135.5(10) . .
C37 C36 Ho2 73.8(6) . .
C35 C36 Ho2 74.3(6) . .
C38 C37 C36 135.8(10) . .
C38 C37 Ho2 73.4(6) . .
C36 C37 Ho2 74.0(6) . .
C37 C38 C31 136.3(12) . .
C37 C38 Ho2 74.7(7) . .
C31 C38 Ho2 75.0(6) . .
C43' Si5 C42 122.5(12) . .
C43' Si5 C42' 120.0(13) . .
C42 Si5 C42' 42.7(10) . .
C43' Si5 C44 36.0(11) . .
C42 Si5 C44 111.0(10) . .
C42' Si5 C44 137.9(10) . .
C43' Si5 C34 117.6(10) . .
C42 Si5 C34 119.9(8) . .
C42' Si5 C34 106.2(9) . .
C44 Si5 C34 115.8(7) . .
C43' Si5 C44' 109.0(13) . .
C42 Si5 C44' 61.9(15) . .
C42' Si5 C44' 103.2(13) . .
C44 Si5 C44' 73.8(12) . .
C34 Si5 C44' 97.5(14) . .
C43' Si5 C43 58.2(11) . .
C42 Si5 C43 104.4(11) . .
C42' Si5 C43 71.1(12) . .
C44 Si5 C43 93.7(10) . .
C34 Si5 C43 107.9(8) . .
C44' Si5 C43 154.5(15) . .
C47 C45 C46 130.1(8) . .
C47 C45 Si6 114.8(7) . .
C46 C45 Si6 115.1(7) . .
C47 C45 Ho2 73.9(5) . 2_765
C46 C45 Ho2 72.8(5) . 2_765
Si6 C45 Ho2 134.9(4) . 2_765
C47 C45 Ho2 72.6(5) . .
C46 C45 Ho2 73.8(5) . .
Si6 C45 Ho2 131.0(4) . .
Ho2 C45 Ho2 94.1(2) 2_765 .
C45 C46 C48 135.7(8) . 2_765
C45 C46 Ho2 77.4(5) . 2_765
C48 C46 Ho2 74.0(5) 2_765 2_765
C45 C46 Ho2 76.6(5) . .
C48 C46 Ho2 73.6(5) 2_765 .
Ho2 C46 Ho2 96.2(3) 2_765 .
C48 C47 C45 137.2(9) . .
C48 C47 Ho2 74.6(5) . .
C45 C47 Ho2 78.0(5) . .
C48 C47 Ho2 74.4(5) . 2_765
C45 C47 Ho2 76.7(5) . 2_765
Ho2 C47 Ho2 96.4(3) . 2_765
C47 C48 C46 137.1(9) . 2_765
C47 C48 Ho2 76.0(5) . .
C46 C48 Ho2 75.5(5) 2_765 .
C47 C48 Ho2 76.4(5) . 2_765
C46 C48 Ho2 76.2(5) 2_765 2_765
Ho2 C48 Ho2 97.4(3) . 2_765
C49 Si6 C51 111.1(10) . .
C49 Si6 C50' 87.5(14) . .
C51 Si6 C50' 117.5(15) . .
C49 Si6 C51' 118.9(13) . .
C51 Si6 C51' 10.3(14) . .
C50' Si6 C51' 109.7(13) . .
C49 Si6 C49' 21.8(9) . .
C51 Si6 C49' 96.1(13) . .
C50' Si6 C49' 108.8(14) . .
C51' Si6 C49' 105.6(12) . .
C49 Si6 C50 105.2(9) . .
C51 Si6 C50 109.9(10) . .
C50' Si6 C50 17.7(13) . .
C51' Si6 C50 100.5(13) . .
C49' Si6 C50 126.4(11) . .
C49 Si6 C45 112.9(6) . .
C51 Si6 C45 110.5(8) . .
C50' Si6 C45 115.5(13) . .
C51' Si6 C45 110.7(11) . .
C49' Si6 C45 106.0(9) . .
C50 Si6 C45 107.1(7) . .

loop_
_geom_bond_atom_site_label_1
_geom_bond_atom_site_label_2
_geom_bond_distance
_geom_bond_site_symmetry_2
Ho1 C3 2.510(8) .
Ho1 C2 2.524(9) .
Ho1 C8 2.541(8) .
Ho1 C5 2.547(9) .
Ho1 C1 2.548(9) .
Ho1 C7 2.549(9) .
Ho1 C6 2.564(10) .
Ho1 C4 2.570(7) .
Ho1 C17 2.703(9) .
Ho1 C18 2.716(8) .
Ho1 C16 2.736(8) .
Ho1 C15 2.744(8) .
Ho2 C38 2.519(11) .
Ho2 C33 2.531(8) .
Ho2 C37 2.535(10) .
Ho2 C32 2.536(8) .
Ho2 C36 2.538(10) .
Ho2 C35 2.548(10) .
Ho2 C31 2.553(10) .
Ho2 C34 2.580(9) .
Ho2 C48 2.716(9) .
Ho2 C46 2.735(9) 2_765
Ho2 C48 2.734(8) 2_765
Ho2 C47 2.734(9) .
Si1 C10 1.838(13) .
Si1 C11 1.856(12) .
Si1 C9 1.858(13) .
Si1 C1 1.877(9) .
Si3 C20 1.850(11) .
Si3 C19 1.857(12) .
Si3 C21 1.855(10) .
Si3 C15 1.900(9) .
C1 C8 1.418(14) .
C1 C2 1.437(13) .
C2 C3 1.417(11) .
C3 C4 1.427(12) .
C4 C5 1.408(14) .
C4 Si2 1.879(8) .
C5 C6 1.410(14) .
C6 C7 1.402(13) .
C7 C8 1.407(13) .
Si2 C12' 1.818(14) .
Si2 C13 1.825(12) .
Si2 C14' 1.845(15) .
Si2 C12 1.858(12) .
Si2 C13' 1.888(15) .
Si2 C14 1.900(14) .
C15 C17 1.416(11) .
C15 C16 1.439(12) .
C15 Ho1 2.881(8) 2_676
C16 C18 1.407(13) 2_676
C16 Ho1 2.799(8) 2_676
C17 C18 1.404(13) .
C17 Ho1 2.820(8) 2_676
C18 C16 1.407(13) 2_676
C18 Ho1 2.769(8) 2_676
Si4 C41 1.849(11) .
Si4 C39 1.856(12) .
Si4 C31 1.868(12) .
Si4 C40 1.864(13) .
C31 C32 1.416(13) .
C31 C38 1.424(13) .
C32 C33 1.403(14) .
C33 C34 1.408(14) .
C34 C35 1.427(13) .
C34 Si5 1.870(13) .
C35 C36 1.416(18) .
C36 C37 1.405(18) .
C37 C38 1.392(17) .
Si5 C43' 1.758(15) .
Si5 C42 1.812(14) .
Si5 C42' 1.844(15) .
Si5 C44 1.867(14) .
Si5 C44' 1.875(17) .
Si5 C43 1.934(16) .
C45 C47 1.407(13) .
C45 C46 1.423(14) .
C45 Si6 1.899(8) .
C45 Ho2 2.793(8) 2_765
C46 C48 1.431(12) 2_765
C46 Ho2 2.735(9) 2_765
C47 C48 1.385(12) .
C47 Ho2 2.758(9) 2_765
C48 C46 1.431(12) 2_765
C48 Ho2 2.734(8) 2_765
Si6 C49 1.841(12) .
Si6 C51 1.856(12) .
Si6 C50' 1.837(15) .
Si6 C51' 1.867(14) .
Si6 C49' 1.904(14) .
Si6 C50 1.901(13) .

loop_
_geom_torsion_atom_site_label_1
_geom_torsion_atom_site_label_2
_geom_torsion_atom_site_label_3
_geom_torsion_atom_site_label_4
_geom_torsion
_geom_torsion_site_symmetry_1
_geom_torsion_site_symmetry_4
C10 Si1 C1 C8 149.9(7) . .
C11 Si1 C1 C8 -90.8(9) . .
C9 Si1 C1 C8 29.9(8) . .
C10 Si1 C1 C2 -30.9(8) . .
C11 Si1 C1 C2 88.4(9) . .
C9 Si1 C1 C2 -150.9(7) . .
C10 Si1 C1 Ho1 59.1(9) . .
C11 Si1 C1 Ho1 178.4(9) . .
C9 Si1 C1 Ho1 -60.8(9) . .
C3 Ho1 C1 C8 126.3(6) . .
C2 Ho1 C1 C8 144.7(7) . .
C5 Ho1 C1 C8 71.7(5) . .
C7 Ho1 C1 C8 17.7(5) . .
C6 Ho1 C1 C8 41.1(5) . .
C4 Ho1 C1 C8 102.7(5) . .
C17 Ho1 C1 C8 -45.7(8) . .
C18 Ho1 C1 C8 -142.2(13) . .
C16 Ho1 C1 C8 -72.5(5) . .
C15 Ho1 C1 C8 -51.5(5) . .
C3 Ho1 C1 C2 -18.4(5) . .
C8 Ho1 C1 C2 -144.7(7) . .
C5 Ho1 C1 C2 -73.0(5) . .
C7 Ho1 C1 C2 -127.0(6) . .
C6 Ho1 C1 C2 -103.6(5) . .
C4 Ho1 C1 C2 -42.0(5) . .
C17 Ho1 C1 C2 169.6(6) . .
C18 Ho1 C1 C2 73.1(14) . .
C16 Ho1 C1 C2 142.8(5) . .
C15 Ho1 C1 C2 163.7(5) . .
C3 Ho1 C1 Si1 -126.1(8) . .
C2 Ho1 C1 Si1 -107.7(9) . .
C8 Ho1 C1 Si1 107.6(9) . .
C5 Ho1 C1 Si1 179.3(7) . .
C7 Ho1 C1 Si1 125.3(8) . .
C6 Ho1 C1 Si1 148.7(8) . .
C4 Ho1 C1 Si1 -149.7(8) . .
C17 Ho1 C1 Si1 61.9(11) . .
C18 Ho1 C1 Si1 -34.6(19) . .
C16 Ho1 C1 Si1 35.1(8) . .
C15 Ho1 C1 Si1 56.1(8) . .
C8 C1 C2 C3 -2.8(15) . .
Si1 C1 C2 C3 178.2(8) . .
Ho1 C1 C2 C3 44.9(9) . .
C8 C1 C2 Ho1 -47.7(8) . .
Si1 C1 C2 Ho1 133.3(5) . .
C8 Ho1 C2 C3 -128.1(6) . .
C5 Ho1 C2 C3 -42.0(6) . .
C1 Ho1 C2 C3 -148.7(8) . .
C7 Ho1 C2 C3 -103.5(6) . .
C6 Ho1 C2 C3 -72.9(6) . .
C4 Ho1 C2 C3 -17.3(5) . .
C17 Ho1 C2 C3 66(2) . .
C18 Ho1 C2 C3 49.5(7) . .
C16 Ho1 C2 C3 164.8(5) . .
C15 Ho1 C2 C3 179.3(6) . .
C3 Ho1 C2 C1 148.7(8) . .
C8 Ho1 C2 C1 20.5(5) . .
C5 Ho1 C2 C1 106.7(5) . .
C7 Ho1 C2 C1 45.1(5) . .
C6 Ho1 C2 C1 75.7(5) . .
C4 Ho1 C2 C1 131.4(6) . .
C17 Ho1 C2 C1 -144.9(17) . .
C18 Ho1 C2 C1 -161.8(4) . .
C16 Ho1 C2 C1 -46.5(6) . .
C15 Ho1 C2 C1 -32.1(9) . .
C1 C2 C3 C4 0.5(17) . .
Ho1 C2 C3 C4 45.8(10) . .
C1 C2 C3 Ho1 -45.3(9) . .
C8 Ho1 C3 C2 44.2(6) . .
C5 Ho1 C3 C2 130.6(6) . .
C1 Ho1 C3 C2 18.5(5) . .
C7 Ho1 C3 C2 75.3(6) . .
C6 Ho1 C3 C2 106.0(6) . .
C4 Ho1 C3 C2 150.6(8) . .
C17 Ho1 C3 C2 -167.5(5) . .
C18 Ho1 C3 C2 -148.6(5) . .
C16 Ho1 C3 C2 -30.9(10) . .
C15 Ho1 C3 C2 -177(2) . .
C2 Ho1 C3 C4 -150.6(8) . .
C8 Ho1 C3 C4 -106.4(5) . .
C5 Ho1 C3 C4 -20.0(5) . .
C1 Ho1 C3 C4 -132.1(6) . .
C7 Ho1 C3 C4 -75.2(5) . .
C6 Ho1 C3 C4 -44.6(5) . .
C17 Ho1 C3 C4 42.0(8) . .
C18 Ho1 C3 C4 60.9(6) . .
C16 Ho1 C3 C4 178.6(6) . .
C15 Ho1 C3 C4 32(3) . .
C2 C3 C4 C5 0.5(16) . .
Ho1 C3 C4 C5 45.9(8) . .
C2 C3 C4 Si2 178.5(8) . .
Ho1 C3 C4 Si2 -136.2(5) . .
C2 C3 C4 Ho1 -45.3(9) . .
C3 Ho1 C4 C5 -145.5(8) . .
C2 Ho1 C4 C5 -128.1(6) . .
C8 Ho1 C4 C5 -72.5(5) . .
C1 Ho1 C4 C5 -104.0(5) . .
C7 Ho1 C4 C5 -41.9(5) . .
C6 Ho1 C4 C5 -18.0(5) . .
C17 Ho1 C4 C5 60.8(5) . .
C18 Ho1 C4 C5 86.5(5) . .
C16 Ho1 C4 C5 39(2) . .
C15 Ho1 C4 C5 40.2(7) . .
C2 Ho1 C4 C3 17.3(5) . .
C8 Ho1 C4 C3 73.0(5) . .
C5 Ho1 C4 C3 145.5(8) . .
C1 Ho1 C4 C3 41.5(5) . .
C7 Ho1 C4 C3 103.6(5) . .
C6 Ho1 C4 C3 127.4(6) . .
C17 Ho1 C4 C3 -153.7(5) . .
C18 Ho1 C4 C3 -128.0(5) . .
C16 Ho1 C4 C3 -175.6(18) . .
C15 Ho1 C4 C3 -174.3(5) . .
C3 Ho1 C4 Si2 107.2(10) . .
C2 Ho1 C4 Si2 124.5(8) . .
C8 Ho1 C4 Si2 -179.8(7) . .
C5 Ho1 C4 Si2 -107.3(9) . .
C1 Ho1 C4 Si2 148.6(8) . .
C7 Ho1 C4 Si2 -149.2(8) . .
C6 Ho1 C4 Si2 -125.4(8) . .
C17 Ho1 C4 Si2 -46.5(8) . .
C18 Ho1 C4 Si2 -20.8(8) . .
C16 Ho1 C4 Si2 -68(2) . .
C15 Ho1 C4 Si2 -67.2(9) . .
C3 C4 C5 C6 1.1(17) . .
Si2 C4 C5 C6 -176.9(9) . .
Ho1 C4 C5 C6 46.4(10) . .
C3 C4 C5 Ho1 -45.3(8) . .
Si2 C4 C5 Ho1 136.7(5) . .
C3 Ho1 C5 C6 -128.8(6) . .
C2 Ho1 C5 C6 -104.5(6) . .
C8 Ho1 C5 C6 -42.3(6) . .
C1 Ho1 C5 C6 -73.0(6) . .
C7 Ho1 C5 C6 -18.4(6) . .
C4 Ho1 C5 C6 -149.1(8) . .
C17 Ho1 C5 C6 83.3(6) . .
C18 Ho1 C5 C6 113.4(6) . .
C16 Ho1 C5 C6 38.8(7) . .
C15 Ho1 C5 C6 56.9(6) . .
C3 Ho1 C5 C4 20.4(5) . .
C2 Ho1 C5 C4 44.7(5) . .
C8 Ho1 C5 C4 106.9(5) . .
C1 Ho1 C5 C4 76.2(5) . .
C7 Ho1 C5 C4 130.8(6) . .
C6 Ho1 C5 C4 149.1(8) . .
C17 Ho1 C5 C4 -127.5(5) . .
C18 Ho1 C5 C4 -97.4(5) . .
C16 Ho1 C5 C4 -172.0(4) . .
C15 Ho1 C5 C4 -153.9(4) . .
C4 C5 C6 C7 -1.7(18) . .
Ho1 C5 C6 C7 44.8(10) . .
C4 C5 C6 Ho1 -46.5(10) . .
C3 Ho1 C6 C5 43.5(6) . .
C2 Ho1 C6 C5 74.8(6) . .
C8 Ho1 C6 C5 130.4(7) . .
C1 Ho1 C6 C5 106.8(6) . .
C7 Ho1 C6 C5 148.4(9) . .
C4 Ho1 C6 C5 18.0(5) . .
C17 Ho1 C6 C5 -99.9(6) . .
C18 Ho1 C6 C5 -72.6(6) . .
C16 Ho1 C6 C5 -154.8(5) . .
C15 Ho1 C6 C5 -130.1(6) . .
C3 Ho1 C6 C7 -104.9(6) . .
C2 Ho1 C6 C7 -73.6(6) . .
C8 Ho1 C6 C7 -18.0(6) . .
C5 Ho1 C6 C7 -148.4(9) . .
C1 Ho1 C6 C7 -41.6(6) . .
C4 Ho1 C6 C7 -130.4(7) . .
C17 Ho1 C6 C7 111.7(6) . .
C18 Ho1 C6 C7 139.0(6) . .
C16 Ho1 C6 C7 56.8(7) . .
C15 Ho1 C6 C7 81.6(6) . .
C5 C6 C7 C8 0.3(18) . .
Ho1 C6 C7 C8 45.0(10) . .
C5 C6 C7 Ho1 -44.7(10) . .
C3 Ho1 C7 C6 73.9(6) . .
C2 Ho1 C7 C6 105.6(6) . .
C8 Ho1 C7 C6 149.3(9) . .
C5 Ho1 C7 C6 18.5(6) . .
C1 Ho1 C7 C6 131.4(7) . .
C4 Ho1 C7 C6 42.3(6) . .
C17 Ho1 C7 C6 -73.0(6) . .
C18 Ho1 C7 C6 -53.6(7) . .
C16 Ho1 C7 C6 -129.9(6) . .
C15 Ho1 C7 C6 -99.9(6) . .
C3 Ho1 C7 C8 -75.4(6) . .
C2 Ho1 C7 C8 -43.7(6) . .
C5 Ho1 C7 C8 -130.8(7) . .
C1 Ho1 C7 C8 -17.8(5) . .
C6 Ho1 C7 C8 -149.3(9) . .
C4 Ho1 C7 C8 -107.0(6) . .
C17 Ho1 C7 C8 137.7(5) . .
C18 Ho1 C7 C8 157.1(5) . .
C16 Ho1 C7 C8 80.8(6) . .
C15 Ho1 C7 C8 110.9(6) . .
C6 C7 C8 C1 -0.5(18) . .
Ho1 C7 C8 C1 44.8(10) . .
C6 C7 C8 Ho1 -45.3(10) . .
C2 C1 C8 C7 2.5(16) . .
Si1 C1 C8 C7 -178.5(8) . .
Ho1 C1 C8 C7 -44.9(10) . .
C2 C1 C8 Ho1 47.4(8) . .
Si1 C1 C8 Ho1 -133.6(5) . .
C3 Ho1 C8 C7 103.5(6) . .
C2 Ho1 C8 C7 128.8(6) . .
C5 Ho1 C8 C7 41.8(6) . .
C1 Ho1 C8 C7 149.7(8) . .
C6 Ho1 C8 C7 17.9(5) . .
C4 Ho1 C8 C7 72.3(6) . .
C17 Ho1 C8 C7 -53.7(6) . .
C18 Ho1 C8 C7 -47.7(9) . .
C16 Ho1 C8 C7 -100.4(6) . .
C15 Ho1 C8 C7 -72.1(6) . .
C3 Ho1 C8 C1 -46.1(5) . .
C2 Ho1 C8 C1 -20.9(5) . .
C5 Ho1 C8 C1 -107.8(5) . .
C7 Ho1 C8 C1 -149.7(8) . .
C6 Ho1 C8 C1 -131.8(6) . .
C4 Ho1 C8 C1 -77.3(5) . .
C17 Ho1 C8 C1 156.6(4) . .
C18 Ho1 C8 C1 162.6(5) . .
C16 Ho1 C8 C1 110.0(5) . .
C15 Ho1 C8 C1 138.3(5) . .
C5 C4 Si2 C12' -85.4(11) . .
C3 C4 Si2 C12' 96.3(11) . .
Ho1 C4 Si2 C12' 6.1(12) . .
C5 C4 Si2 C13 84.6(9) . .
C3 C4 Si2 C13 -93.7(9) . .
Ho1 C4 Si2 C13 176.2(9) . .
C5 C4 Si2 C14' 148.4(11) . .
C3 C4 Si2 C14' -30.0(11) . .
Ho1 C4 Si2 C14' -120.1(11) . .
C5 C4 Si2 C12 -38.2(11) . .
C3 C4 Si2 C12 143.5(10) . .
Ho1 C4 Si2 C12 53.4(11) . .
C5 C4 Si2 C13' 34.3(11) . .
C3 C4 Si2 C13' -144.0(10) . .
Ho1 C4 Si2 C13' 125.9(11) . .
C5 C4 Si2 C14 -153.2(9) . .
C3 C4 Si2 C14 28.4(9) . .
Ho1 C4 Si2 C14 -61.7(10) . .
C20 Si3 C15 C17 79.0(8) . .
C19 Si3 C15 C17 -39.4(7) . .
C21 Si3 C15 C17 -159.4(6) . .
C20 Si3 C15 C16 -101.3(8) . .
C19 Si3 C15 C16 140.3(6) . .
C21 Si3 C15 C16 20.3(7) . .
C20 Si3 C15 Ho1 167.5(6) . .
C19 Si3 C15 Ho1 49.1(7) . .
C21 Si3 C15 Ho1 -70.9(6) . .
C20 Si3 C15 Ho1 -11.3(8) . 2_676
C19 Si3 C15 Ho1 -129.7(6) . 2_676
C21 Si3 C15 Ho1 110.3(6) . 2_676
C3 Ho1 C15 C17 12(3) . .
C2 Ho1 C15 C17 -165.0(6) . .
C8 Ho1 C15 C17 149.5(5) . .
C5 Ho1 C15 C17 61.2(5) . .
C1 Ho1 C15 C17 174.8(5) . .
C7 Ho1 C15 C17 119.2(5) . .
C6 Ho1 C15 C17 87.7(5) . .
C4 Ho1 C15 C17 39.2(7) . .
C18 Ho1 C15 C17 -18.9(5) . .
C16 Ho1 C15 C17 -141.1(7) . .
C3 Ho1 C15 C16 153(2) . .
C2 Ho1 C15 C16 -23.8(8) . .
C8 Ho1 C15 C16 -69.3(5) . .
C5 Ho1 C15 C16 -157.6(5) . .
C1 Ho1 C15 C16 -44.1(6) . .
C7 Ho1 C15 C16 -99.7(5) . .
C6 Ho1 C15 C16 -131.1(5) . .
C4 Ho1 C15 C16 -179.7(5) . .
C17 Ho1 C15 C16 141.1(7) . .
C18 Ho1 C15 C16 122.2(5) . .
C3 Ho1 C15 Si3 -97(2) . .
C2 Ho1 C15 Si3 86.9(8) . .
C8 Ho1 C15 Si3 41.4(5) . .
C5 Ho1 C15 Si3 -46.9(6) . .
C1 Ho1 C15 Si3 66.7(6) . .
C7 Ho1 C15 Si3 11.1(5) . .
C6 Ho1 C15 Si3 -20.4(5) . .
C4 Ho1 C15 Si3 -68.9(7) . .
C17 Ho1 C15 Si3 -108.1(7) . .
C18 Ho1 C15 Si3 -127.0(6) . .
C16 Ho1 C15 Si3 110.7(7) . .
C3 Ho1 C15 Ho1 83(2) . 2_676
C2 Ho1 C15 Ho1 -94.0(6) . 2_676
C8 Ho1 C15 Ho1 -139.4(3) . 2_676
C5 Ho1 C15 Ho1 132.2(3) . 2_676
C1 Ho1 C15 Ho1 -114.2(3) . 2_676
C7 Ho1 C15 Ho1 -169.8(3) . 2_676
C6 Ho1 C15 Ho1 158.7(3) . 2_676
C4 Ho1 C15 Ho1 110.2(4) . 2_676
C17 Ho1 C15 Ho1 71.0(5) . 2_676
C18 Ho1 C15 Ho1 52.1(3) . 2_676
C16 Ho1 C15 Ho1 -70.1(5) . 2_676
C17 C15 C16 C18 0.1(14) . 2_676
Si3 C15 C16 C18 -179.5(7) . 2_676
Ho1 C15 C16 C18 -51.5(9) . 2_676
Ho1 C15 C16 C18 48.4(9) 2_676 2_676
C17 C15 C16 Ho1 51.6(7) . .
Si3 C15 C16 Ho1 -128.0(4) . .
Ho1 C15 C16 Ho1 99.9(2) 2_676 .
C17 C15 C16 Ho1 -48.3(8) . 2_676
Si3 C15 C16 Ho1 132.1(4) . 2_676
Ho1 C15 C16 Ho1 -99.9(2) . 2_676
C3 Ho1 C16 C18 -26.8(9) . 2_676
C2 Ho1 C16 C18 -46.5(6) . 2_676
C8 Ho1 C16 C18 -100.8(5) . 2_676
C5 Ho1 C16 C18 179.9(5) . 2_676
C1 Ho1 C16 C18 -70.1(5) . 2_676
C7 Ho1 C16 C18 -132.4(5) . 2_676
C6 Ho1 C16 C18 -158.7(5) . 2_676
C4 Ho1 C16 C18 147.5(18) . 2_676
C17 Ho1 C16 C18 123.9(6) . 2_676
C18 Ho1 C16 C18 98.8(5) . 2_676
C15 Ho1 C16 C18 146.0(7) . 2_676
C3 Ho1 C16 C15 -172.8(6) . .
C2 Ho1 C16 C15 167.5(4) . .
C8 Ho1 C16 C15 113.2(5) . .
C5 Ho1 C16 C15 33.9(7) . .
C1 Ho1 C16 C15 143.9(5) . .
C7 Ho1 C16 C15 81.6(5) . .
C6 Ho1 C16 C15 55.3(5) . .
C4 Ho1 C16 C15 2(2) . .
C17 Ho1 C16 C15 -22.1(4) . .
C18 Ho1 C16 C15 -47.2(5) . .
C3 Ho1 C16 Ho1 -96.5(6) . 2_676
C2 Ho1 C16 Ho1 -116.2(3) . 2_676
C8 Ho1 C16 Ho1 -170.5(3) . 2_676
C5 Ho1 C16 Ho1 110.2(4) . 2_676
C1 Ho1 C16 Ho1 -139.8(3) . 2_676
C7 Ho1 C16 Ho1 157.9(3) . 2_676
C6 Ho1 C16 Ho1 131.6(3) . 2_676
C4 Ho1 C16 Ho1 78(2) . 2_676
C17 Ho1 C16 Ho1 54.2(3) . 2_676
C18 Ho1 C16 Ho1 29.1(3) . 2_676
C15 Ho1 C16 Ho1 76.3(4) . 2_676
C16 C15 C17 C18 -1.3(15) . .
Si3 C15 C17 C18 178.3(8) . .
Ho1 C15 C17 C18 50.7(9) . .
Ho1 C15 C17 C18 -49.3(9) 2_676 .
C16 C15 C17 Ho1 -52.0(7) . .
Si3 C15 C17 Ho1 127.5(4) . .
Ho1 C15 C17 Ho1 -100.0(2) 2_676 .
C16 C15 C17 Ho1 48.0(7) . 2_676
Si3 C15 C17 Ho1 -132.5(4) . 2_676
Ho1 C15 C17 Ho1 100.0(2) . 2_676
C3 Ho1 C17 C18 35.3(7) . .
C2 Ho1 C17 C18 -21(2) . .
C8 Ho1 C17 C18 175.1(4) . .
C5 Ho1 C17 C18 86.7(5) . .
C1 Ho1 C17 C18 -156.6(6) . .
C7 Ho1 C17 C18 148.9(5) . .
C6 Ho1 C17 C18 118.5(5) . .
C4 Ho1 C17 C18 58.9(6) . .
C16 Ho1 C17 C18 -124.6(6) . .
C15 Ho1 C17 C18 -146.9(8) . .
C3 Ho1 C17 C15 -177.8(5) . .
C2 Ho1 C17 C15 126.1(17) . .
C8 Ho1 C17 C15 -38.0(6) . .
C5 Ho1 C17 C15 -126.4(5) . .
C1 Ho1 C17 C15 -9.7(9) . .
C7 Ho1 C17 C15 -64.2(5) . .
C6 Ho1 C17 C15 -94.5(5) . .
C4 Ho1 C17 C15 -154.2(5) . .
C18 Ho1 C17 C15 146.9(8) . .
C16 Ho1 C17 C15 22.3(5) . .
C3 Ho1 C17 Ho1 106.3(4) . 2_676
C2 Ho1 C17 Ho1 50.1(19) . 2_676
C8 Ho1 C17 Ho1 -113.9(3) . 2_676
C5 Ho1 C17 Ho1 157.7(3) . 2_676
C1 Ho1 C17 Ho1 -85.7(6) . 2_676
C7 Ho1 C17 Ho1 -140.1(3) . 2_676
C6 Ho1 C17 Ho1 -170.5(3) . 2_676
C4 Ho1 C17 Ho1 129.9(3) . 2_676
C18 Ho1 C17 Ho1 71.0(5) . 2_676
C16 Ho1 C17 Ho1 -53.6(3) . 2_676
C15 Ho1 C17 Ho1 -76.0(5) . 2_676
C15 C17 C18 C16 1.8(17) . 2_676
Ho1 C17 C18 C16 52.8(9) . 2_676
Ho1 C17 C18 C16 -48.8(9) 2_676 2_676
C15 C17 C18 Ho1 -51.0(9) . .
Ho1 C17 C18 Ho1 -101.7(2) 2_676 .
C15 C17 C18 Ho1 50.6(9) . 2_676
Ho1 C17 C18 Ho1 101.7(2) . 2_676
C3 Ho1 C18 C17 -157.3(5) . .
C2 Ho1 C18 C17 175.3(5) . .
C8 Ho1 C18 C17 -9.7(9) . .
C5 Ho1 C18 C17 -96.9(5) . .
C1 Ho1 C18 C17 117.1(14) . .
C7 Ho1 C18 C17 -40.0(6) . .
C6 Ho1 C18 C17 -66.3(5) . .
C4 Ho1 C18 C17 -128.9(5) . .
C16 Ho1 C18 C17 45.1(5) . .
C15 Ho1 C18 C17 19.0(4) . .
C3 Ho1 C18 C16 56.3(5) . 2_676
C2 Ho1 C18 C16 28.9(7) . 2_676
C8 Ho1 C18 C16 -156.1(6) . 2_676
C5 Ho1 C18 C16 116.7(5) . 2_676
C1 Ho1 C18 C16 -29.3(16) . 2_676
C7 Ho1 C18 C16 173.6(5) . 2_676
C6 Ho1 C18 C16 147.3(5) . 2_676
C4 Ho1 C18 C16 84.7(5) . 2_676
C17 Ho1 C18 C16 -146.4(7) . 2_676
C16 Ho1 C18 C16 -101.3(5) . 2_676
C15 Ho1 C18 C16 -127.5(5) . 2_676
C3 Ho1 C18 Ho1 128.1(3) . 2_676
C2 Ho1 C18 Ho1 100.6(4) . 2_676
C8 Ho1 C18 Ho1 -84.4(7) . 2_676
C5 Ho1 C18 Ho1 -171.5(3) . 2_676
C1 Ho1 C18 Ho1 42.4(15) . 2_676
C7 Ho1 C18 Ho1 -114.7(3) . 2_676
C6 Ho1 C18 Ho1 -141.0(3) . 2_676
C4 Ho1 C18 Ho1 156.5(3) . 2_676
C17 Ho1 C18 Ho1 -74.6(5) . 2_676
C16 Ho1 C18 Ho1 -29.5(3) . 2_676
C15 Ho1 C18 Ho1 -55.7(3) . 2_676
C41 Si4 C31 C32 70.9(7) . .
C39 Si4 C31 C32 -47.3(8) . .
C40 Si4 C31 C32 -167.5(7) . .
C41 Si4 C31 C38 -105.3(8) . .
C39 Si4 C31 C38 136.4(7) . .
C40 Si4 C31 C38 16.2(8) . .
C41 Si4 C31 Ho2 160.8(7) . .
C39 Si4 C31 Ho2 42.5(9) . .
C40 Si4 C31 Ho2 -77.7(8) . .
C38 Ho2 C31 C32 -144.3(9) . .
C33 Ho2 C31 C32 -17.1(5) . .
C37 Ho2 C31 C32 -125.8(7) . .
C36 Ho2 C31 C32 -102.0(6) . .
C35 Ho2 C31 C32 -71.1(6) . .
C34 Ho2 C31 C32 -40.0(6) . .
C48 Ho2 C31 C32 72.1(19) . .
C46 Ho2 C31 C32 53.9(8) 2_765 .
C48 Ho2 C31 C32 121.9(5) 2_765 .
C47 Ho2 C31 C32 178.9(6) . .
C33 Ho2 C31 C38 127.2(7) . .
C37 Ho2 C31 C38 18.5(6) . .
C32 Ho2 C31 C38 144.3(9) . .
C36 Ho2 C31 C38 42.3(7) . .
C35 Ho2 C31 C38 73.2(7) . .
C34 Ho2 C31 C38 104.4(7) . .
C48 Ho2 C31 C38 -143.5(16) . .
C46 Ho2 C31 C38 -161.8(6) 2_765 .
C48 Ho2 C31 C38 -93.7(6) 2_765 .
C47 Ho2 C31 C38 -36.7(10) . .
C38 Ho2 C31 Si4 110.9(10) . .
C33 Ho2 C31 Si4 -122.0(7) . .
C37 Ho2 C31 Si4 129.4(8) . .
C32 Ho2 C31 Si4 -104.8(9) . .
C36 Ho2 C31 Si4 153.2(7) . .
C35 Ho2 C31 Si4 -175.9(7) . .
C34 Ho2 C31 Si4 -144.8(7) . .
C48 Ho2 C31 Si4 -33(2) . .
C46 Ho2 C31 Si4 -50.9(9) 2_765 .
C48 Ho2 C31 Si4 17.1(7) 2_765 .
C47 Ho2 C31 Si4 74.1(9) . .
C38 C31 C32 C33 -3.6(17) . .
Si4 C31 C32 C33 -179.1(9) . .
Ho2 C31 C32 C33 43.6(10) . .
C38 C31 C32 Ho2 -47.2(9) . .
Si4 C31 C32 Ho2 137.2(5) . .
C38 Ho2 C32 C33 -129.7(6) . .
C37 Ho2 C32 C33 -104.6(6) . .
C36 Ho2 C32 C33 -73.7(6) . .
C35 Ho2 C32 C33 -42.3(5) . .
C31 Ho2 C32 C33 -150.7(8) . .
C34 Ho2 C32 C33 -17.4(5) . .
C48 Ho2 C32 C33 45.3(7) . .
C46 Ho2 C32 C33 64.6(6) 2_765 .
C48 Ho2 C32 C33 146.6(5) 2_765 .
C47 Ho2 C32 C33 33(3) . .
C38 Ho2 C32 C31 21.0(6) . .
C33 Ho2 C32 C31 150.7(8) . .
C37 Ho2 C32 C31 46.1(6) . .
C36 Ho2 C32 C31 77.0(6) . .
C35 Ho2 C32 C31 108.3(6) . .
C34 Ho2 C32 C31 133.3(6) . .
C48 Ho2 C32 C31 -164.0(5) . .
C46 Ho2 C32 C31 -144.7(5) 2_765 .
C48 Ho2 C32 C31 -62.8(6) 2_765 .
C47 Ho2 C32 C31 -176(2) . .
C31 C32 C33 C34 2.2(19) . .
Ho2 C32 C33 C34 46.0(11) . .
C31 C32 C33 Ho2 -43.8(10) . .
C38 Ho2 C33 C32 42.8(5) . .
C37 Ho2 C33 C32 73.9(6) . .
C36 Ho2 C33 C32 104.9(6) . .
C35 Ho2 C33 C32 130.1(6) . .
C31 Ho2 C33 C32 17.2(5) . .
C34 Ho2 C33 C32 150.2(9) . .
C48 Ho2 C33 C32 -151.6(5) . .
C46 Ho2 C33 C32 -124.9(5) 2_765 .
C48 Ho2 C33 C32 -45.6(6) 2_765 .
C47 Ho2 C33 C32 -173.7(5) . .
C38 Ho2 C33 C34 -107.5(6) . .
C37 Ho2 C33 C34 -76.4(7) . .
C32 Ho2 C33 C34 -150.2(9) . .
C36 Ho2 C33 C34 -45.3(7) . .
C35 Ho2 C33 C34 -20.1(6) . .
C31 Ho2 C33 C34 -133.0(7) . .
C48 Ho2 C33 C34 58.2(6) . .
C46 Ho2 C33 C34 84.9(6) 2_765 .
C48 Ho2 C33 C34 164.2(5) 2_765 .
C47 Ho2 C33 C34 36.1(8) . .
C32 C33 C34 C35 0.1(19) . .
Ho2 C33 C34 C35 45.7(10) . .
C32 C33 C34 Si5 -179.2(9) . .
Ho2 C33 C34 Si5 -133.7(6) . .
C32 C33 C34 Ho2 -45.5(11) . .
C38 Ho2 C34 C33 71.9(6) . .
C37 Ho2 C34 C33 102.5(6) . .
C32 Ho2 C34 C33 17.4(5) . .
C36 Ho2 C34 C33 126.8(8) . .
C35 Ho2 C34 C33 145.6(11) . .
C31 Ho2 C34 C33 40.4(6) . .
C48 Ho2 C34 C33 -130.3(6) . .
C46 Ho2 C34 C33 -99.7(6) 2_765 .
C48 Ho2 C34 C33 -39.5(14) 2_765 .
C47 Ho2 C34 C33 -156.5(5) . .
C38 Ho2 C34 C35 -73.7(8) . .
C33 Ho2 C34 C35 -145.6(11) . .
C37 Ho2 C34 C35 -43.2(8) . .
C32 Ho2 C34 C35 -128.2(8) . .
C36 Ho2 C34 C35 -18.9(8) . .
C31 Ho2 C34 C35 -105.2(8) . .
C48 Ho2 C34 C35 84.0(7) . .
C46 Ho2 C34 C35 114.6(7) 2_765 .
C48 Ho2 C34 C35 174.9(9) 2_765 .
C47 Ho2 C34 C35 57.9(8) . .
C38 Ho2 C34 Si5 179.1(7) . .
C33 Ho2 C34 Si5 107.2(9) . .
C37 Ho2 C34 Si5 -150.4(7) . .
C32 Ho2 C34 Si5 124.6(7) . .
C36 Ho2 C34 Si5 -126.1(8) . .
C35 Ho2 C34 Si5 -107.2(11) . .
C31 Ho2 C34 Si5 147.5(7) . .
C48 Ho2 C34 Si5 -23.2(7) . .
C46 Ho2 C34 Si5 7.4(7) 2_765 .
C48 Ho2 C34 Si5 67.7(14) 2_765 .
C47 Ho2 C34 Si5 -49.3(7) . .
C33 C34 C35 C36 1.0(19) . .
Si5 C34 C35 C36 -179.7(10) . .
Ho2 C34 C35 C36 46.5(11) . .
C33 C34 C35 Ho2 -45.5(10) . .
Si5 C34 C35 Ho2 133.8(6) . .
C38 Ho2 C35 C36 -41.9(7) . .
C33 Ho2 C35 C36 -127.8(8) . .
C37 Ho2 C35 C36 -18.4(7) . .
C32 Ho2 C35 C36 -103.7(7) . .
C31 Ho2 C35 C36 -73.1(7) . .
C34 Ho2 C35 C36 -147.8(12) . .
C48 Ho2 C35 C36 112.8(7) . .
C46 Ho2 C35 C36 140.3(7) 2_765 .
C48 Ho2 C35 C36 38.9(19) 2_765 .
C47 Ho2 C35 C36 83.3(7) . .
C38 Ho2 C35 C34 105.9(7) . .
C33 Ho2 C35 C34 20.0(7) . .
C37 Ho2 C35 C34 129.4(8) . .
C32 Ho2 C35 C34 44.1(7) . .
C36 Ho2 C35 C34 147.8(12) . .
C31 Ho2 C35 C34 74.7(7) . .
C48 Ho2 C35 C34 -99.4(7) . .
C46 Ho2 C35 C34 -71.9(8) 2_765 .
C48 Ho2 C35 C34 -173.3(12) 2_765 .
C47 Ho2 C35 C34 -128.9(7) . .
C34 C35 C36 C37 -1(2) . .
Ho2 C35 C36 C37 45.6(12) . .
C34 C35 C36 Ho2 -47.0(11) . .
C38 Ho2 C36 C37 -17.6(6) . .
C33 Ho2 C36 C37 -104.4(6) . .
C32 Ho2 C36 C37 -73.5(6) . .
C35 Ho2 C36 C37 -148.5(10) . .
C31 Ho2 C36 C37 -41.9(6) . .
C34 Ho2 C36 C37 -129.7(7) . .
C48 Ho2 C36 C37 139.1(6) . .
C46 Ho2 C36 C37 158.2(5) 2_765 .
C48 Ho2 C36 C37 44.1(8) 2_765 .
C47 Ho2 C36 C37 113.5(6) . .
C38 Ho2 C36 C35 130.9(8) . .
C33 Ho2 C36 C35 44.1(7) . .
C37 Ho2 C36 C35 148.5(10) . .
C32 Ho2 C36 C35 75.1(7) . .
C31 Ho2 C36 C35 106.6(7) . .
C34 Ho2 C36 C35 18.9(6) . .
C48 Ho2 C36 C35 -72.3(7) . .
C46 Ho2 C36 C35 -53.3(8) 2_765 .
C48 Ho2 C36 C35 -167.3(6) 2_765 .
C47 Ho2 C36 C35 -98.0(7) . .
C35 C36 C37 C38 -2(2) . .
Ho2 C36 C37 C38 43.7(12) . .
C35 C36 C37 Ho2 -45.7(12) . .
C33 Ho2 C37 C38 -75.7(7) . .
C32 Ho2 C37 C38 -44.7(7) . .
C36 Ho2 C37 C38 -149.8(10) . .
C35 Ho2 C37 C38 -131.4(7) . .
C31 Ho2 C37 C38 -18.8(6) . .
C34 Ho2 C37 C38 -106.9(7) . .
C48 Ho2 C37 C38 157.3(6) . .
C46 Ho2 C37 C38 161.7(8) 2_765 .
C48 Ho2 C37 C38 61.2(7) 2_765 .
C47 Ho2 C37 C38 140.2(6) . .
C38 Ho2 C37 C36 149.8(10) . .
C33 Ho2 C37 C36 74.1(6) . .
C32 Ho2 C37 C36 105.1(6) . .
C35 Ho2 C37 C36 18.5(6) . .
C31 Ho2 C37 C36 131.0(7) . .
C34 Ho2 C37 C36 43.0(6) . .
C48 Ho2 C37 C36 -52.9(7) . .
C46 Ho2 C37 C36 -48.5(12) 2_765 .
C48 Ho2 C37 C36 -149.0(6) 2_765 .
C47 Ho2 C37 C36 -69.9(6) . .
C36 C37 C38 C31 4(2) . .
Ho2 C37 C38 C31 47.6(11) . .
C36 C37 C38 Ho2 -43.9(12) . .
C32 C31 C38 C37 0.0(18) . .
Si4 C31 C38 C37 175.4(9) . .
Ho2 C31 C38 C37 -47.5(11) . .
C32 C31 C38 Ho2 47.5(9) . .
Si4 C31 C38 Ho2 -137.1(6) . .
C33 Ho2 C38 C37 103.0(7) . .
C32 Ho2 C38 C37 127.3(8) . .
C36 Ho2 C38 C37 17.7(6) . .
C35 Ho2 C38 C37 41.6(7) . .
C31 Ho2 C38 C37 148.1(10) . .
C34 Ho2 C38 C37 72.6(7) . .
C48 Ho2 C38 C37 -45.8(11) . .
C46 Ho2 C38 C37 -147.8(12) 2_765 .
C48 Ho2 C38 C37 -124.5(7) 2_765 .
C47 Ho2 C38 C37 -50.0(8) . .
C33 Ho2 C38 C31 -45.1(6) . .
C37 Ho2 C38 C31 -148.1(10) . .
C32 Ho2 C38 C31 -20.8(6) . .
C36 Ho2 C38 C31 -130.4(7) . .
C35 Ho2 C38 C31 -106.5(6) . .
C34 Ho2 C38 C31 -75.5(6) . .
C48 Ho2 C38 C31 166.1(6) . .
C46 Ho2 C38 C31 64.1(15) 2_765 .
C48 Ho2 C38 C31 87.4(6) 2_765 .
C47 Ho2 C38 C31 161.8(5) . .
C33 C34 Si5 C43' 68.1(13) . .
C35 C34 Si5 C43' -111.4(13) . .
Ho2 C34 Si5 C43' -21.4(13) . .
C33 C34 Si5 C42 -109.8(12) . .
C35 C34 Si5 C42 70.7(13) . .
Ho2 C34 Si5 C42 160.7(11) . .
C33 C34 Si5 C42' -154.2(10) . .
C35 C34 Si5 C42' 26.4(12) . .
Ho2 C34 Si5 C42' 116.3(10) . .
C33 C34 Si5 C44 27.6(12) . .
C35 C34 Si5 C44 -151.8(10) . .
Ho2 C34 Si5 C44 -61.9(11) . .
C33 C34 Si5 C44' -48.0(13) . .
C35 C34 Si5 C44' 132.5(13) . .
Ho2 C34 Si5 C44' -137.5(13) . .
C33 C34 Si5 C43 131.0(11) . .
C35 C34 Si5 C43 -48.5(11) . .
Ho2 C34 Si5 C43 41.5(11) . .
C38 Ho2 C45 C47 150.1(5) . .
C33 Ho2 C45 C47 34.8(16) . .
C37 Ho2 C45 C47 120.8(6) . .
C32 Ho2 C45 C47 -174.1(6) . .
C36 Ho2 C45 C47 88.8(6) . .
C35 Ho2 C45 C47 62.0(6) . .
C31 Ho2 C45 C47 172.9(5) . .
C34 Ho2 C45 C47 42.1(7) . .
C48 Ho2 C45 C47 -18.9(5) . .
C46 Ho2 C45 C47 -42.9(5) 2_765 .
C48 Ho2 C45 C47 -123.4(5) 2_765 .
C38 Ho2 C45 C46 -67.3(5) . .
C33 Ho2 C45 C46 177.3(13) . .
C37 Ho2 C45 C46 -96.7(6) . .
C32 Ho2 C45 C46 -31.6(9) . .
C36 Ho2 C45 C46 -128.7(6) . .
C35 Ho2 C45 C46 -155.5(5) . .
C31 Ho2 C45 C46 -44.6(6) . .
C34 Ho2 C45 C46 -175.4(5) . .
C48 Ho2 C45 C46 123.6(5) . .
C46 Ho2 C45 C46 99.7(5) 2_765 .
C48 Ho2 C45 C46 19.2(4) 2_765 .
C47 Ho2 C45 C46 142.5(7) . .
C38 Ho2 C45 Si6 42.1(7) . .
C33 Ho2 C45 Si6 -73.2(17) . .
C37 Ho2 C45 Si6 12.8(7) . .
C32 Ho2 C45 Si6 77.9(9) . .
C36 Ho2 C45 Si6 -19.2(7) . .
C35 Ho2 C45 Si6 -46.0(8) . .
C31 Ho2 C45 Si6 64.9(7) . .
C34 Ho2 C45 Si6 -65.9(8) . .
C48 Ho2 C45 Si6 -126.9(7) . .
C46 Ho2 C45 Si6 -150.8(7) 2_765 .
C48 Ho2 C45 Si6 128.6(7) 2_765 .
C47 Ho2 C45 Si6 -108.0(9) . .
C38 Ho2 C45 Ho2 -138.1(3) . 2_765
C33 Ho2 C45 Ho2 106.5(14) . 2_765
C37 Ho2 C45 Ho2 -167.5(4) . 2_765
C32 Ho2 C45 Ho2 -102.4(6) . 2_765
C36 Ho2 C45 Ho2 160.5(4) . 2_765
C35 Ho2 C45 Ho2 133.7(4) . 2_765
C31 Ho2 C45 Ho2 -115.3(3) . 2_765
C34 Ho2 C45 Ho2 113.8(4) . 2_765
C48 Ho2 C45 Ho2 52.8(3) . 2_765
C46 Ho2 C45 Ho2 28.9(3) 2_765 2_765
C48 Ho2 C45 Ho2 -51.6(3) 2_765 2_765
C47 Ho2 C45 Ho2 71.8(5) . 2_765
C47 C45 C46 C48 0.5(17) . 2_765
Si6 C45 C46 C48 -177.1(8) . 2_765
Ho2 C45 C46 C48 50.8(10) 2_765 2_765
Ho2 C45 C46 C48 -48.9(10) . 2_765
C47 C45 C46 Ho2 -50.3(9) . 2_765
Si6 C45 C46 Ho2 132.1(5) . 2_765
Ho2 C45 C46 Ho2 -99.62(19) . 2_765
C47 C45 C46 Ho2 49.3(9) . .
Si6 C45 C46 Ho2 -128.2(5) . .
Ho2 C45 C46 Ho2 99.62(19) 2_765 .
C38 Ho2 C46 C45 114.9(5) . .
C33 Ho2 C46 C45 -178.5(7) . .
C37 Ho2 C46 C45 83.0(6) . .
C32 Ho2 C46 C45 164.8(5) . .
C36 Ho2 C46 C45 55.6(6) . .
C35 Ho2 C46 C45 34.0(7) . .
C31 Ho2 C46 C45 144.3(5) . .
C34 Ho2 C46 C45 13.9(16) . .
C48 Ho2 C46 C45 -45.7(5) . .
C46 Ho2 C46 C45 -75.4(5) 2_765 .
C48 Ho2 C46 C45 -146.7(8) 2_765 .
C47 Ho2 C46 C45 -21.2(4) . .
C38 Ho2 C46 C48 -98.4(6) . 2_765
C33 Ho2 C46 C48 -31.8(11) . 2_765
C37 Ho2 C46 C48 -130.2(6) . 2_765
C32 Ho2 C46 C48 -48.5(6) . 2_765
C36 Ho2 C46 C48 -157.7(6) . 2_765
C35 Ho2 C46 C48 -179.2(6) . 2_765
C31 Ho2 C46 C48 -68.9(5) . 2_765
C34 Ho2 C46 C48 160.7(13) . 2_765
C48 Ho2 C46 C48 101.0(5) . 2_765
C46 Ho2 C46 C48 71.3(5) 2_765 2_765
C47 Ho2 C46 C48 125.5(6) . 2_765
C38 Ho2 C46 Ho2 -169.7(4) . 2_765
C33 Ho2 C46 Ho2 -103.1(8) . 2_765
C37 Ho2 C46 Ho2 158.4(4) . 2_765
C32 Ho2 C46 Ho2 -119.8(3) . 2_765
C36 Ho2 C46 Ho2 131.0(4) . 2_765
C35 Ho2 C46 Ho2 109.5(5) . 2_765
C31 Ho2 C46 Ho2 -140.3(3) . 2_765
C34 Ho2 C46 Ho2 89.4(14) . 2_765
C48 Ho2 C46 Ho2 29.7(3) . 2_765
C46 Ho2 C46 Ho2 0.0 2_765 2_765
C48 Ho2 C46 Ho2 -71.3(5) 2_765 2_765
C47 Ho2 C46 Ho2 54.2(3) . 2_765
C46 C45 C47 C48 1.3(18) . .
Si6 C45 C47 C48 178.8(9) . .
Ho2 C45 C47 C48 -48.6(11) 2_765 .
Ho2 C45 C47 C48 51.0(10) . .
C46 C45 C47 Ho2 -49.7(9) . .
Si6 C45 C47 Ho2 127.8(5) . .
Ho2 C45 C47 Ho2 -99.6(2) 2_765 .
C46 C45 C47 Ho2 49.9(9) . 2_765
Si6 C45 C47 Ho2 -132.5(5) . 2_765
Ho2 C45 C47 Ho2 99.6(2) . 2_765
C38 Ho2 C47 C48 176.3(5) . .
C33 Ho2 C47 C48 42.8(7) . .
C37 Ho2 C47 C48 151.7(6) . .
C32 Ho2 C47 C48 15(3) . .
C36 Ho2 C47 C48 121.7(6) . .
C35 Ho2 C47 C48 89.7(6) . .
C31 Ho2 C47 C48 -160.4(6) . .
C34 Ho2 C47 C48 62.7(6) . .
C46 Ho2 C47 C48 -18.9(5) 2_765 .
C48 Ho2 C47 C48 -100.5(5) 2_765 .
C38 Ho2 C47 C45 -36.9(6) . .
C33 Ho2 C47 C45 -170.5(4) . .
C37 Ho2 C47 C45 -61.5(6) . .
C32 Ho2 C47 C45 162(2) . .
C36 Ho2 C47 C45 -91.5(6) . .
C35 Ho2 C47 C45 -123.6(5) . .
C31 Ho2 C47 C45 -13.6(9) . .
C34 Ho2 C47 C45 -150.6(5) . .
C48 Ho2 C47 C45 146.8(8) . .
C46 Ho2 C47 C45 127.9(6) 2_765 .
C48 Ho2 C47 C45 46.3(5) 2_765 .
C38 Ho2 C47 Ho2 -111.9(4) . 2_765
C33 Ho2 C47 Ho2 114.6(4) . 2_765
C37 Ho2 C47 Ho2 -136.4(4) . 2_765
C32 Ho2 C47 Ho2 87(2) . 2_765
C36 Ho2 C47 Ho2 -166.4(4) . 2_765
C35 Ho2 C47 Ho2 161.5(4) . 2_765
C31 Ho2 C47 Ho2 -88.6(7) . 2_765
C34 Ho2 C47 Ho2 134.5(3) . 2_765
C48 Ho2 C47 Ho2 71.8(5) . 2_765
C46 Ho2 C47 Ho2 53.0(3) 2_765 2_765
C48 Ho2 C47 Ho2 -28.6(2) 2_765 2_765
C45 C47 C48 C46 -2.3(18) . 2_765
Ho2 C47 C48 C46 49.7(10) . 2_765
Ho2 C47 C48 C46 -51.6(10) 2_765 2_765
C45 C47 C48 Ho2 -52.1(11) . .
Ho2 C47 C48 Ho2 -101.4(2) 2_765 .
C45 C47 C48 Ho2 49.3(11) . 2_765
Ho2 C47 C48 Ho2 101.4(2) . 2_765
C38 Ho2 C48 C47 -7.1(10) . .
C33 Ho2 C48 C47 -151.7(5) . .
C37 Ho2 C48 C47 -35.7(7) . .
C32 Ho2 C48 C47 -176.9(6) . .
C36 Ho2 C48 C47 -61.8(6) . .
C35 Ho2 C48 C47 -92.5(5) . .
C31 Ho2 C48 C47 124.3(17) . .
C34 Ho2 C48 C47 -124.6(5) . .
C46 Ho2 C48 C47 147.5(8) 2_765 .
C48 Ho2 C48 C47 73.9(5) 2_765 .
C38 Ho2 C48 C46 -154.6(8) . 2_765
C33 Ho2 C48 C46 60.8(6) . 2_765
C37 Ho2 C48 C46 176.8(6) . 2_765
C32 Ho2 C48 C46 35.6(7) . 2_765
C36 Ho2 C48 C46 150.7(5) . 2_765
C35 Ho2 C48 C46 120.0(5) . 2_765
C31 Ho2 C48 C46 -23.3(19) . 2_765
C34 Ho2 C48 C46 87.8(5) . 2_765
C48 Ho2 C48 C46 -73.6(5) 2_765 2_765
C47 Ho2 C48 C46 -147.5(8) . 2_765
C38 Ho2 C48 Ho2 -81.0(8) . 2_765
C33 Ho2 C48 Ho2 134.4(3) . 2_765
C37 Ho2 C48 Ho2 -109.6(4) . 2_765
C32 Ho2 C48 Ho2 109.2(5) . 2_765
C36 Ho2 C48 Ho2 -135.7(3) . 2_765
C35 Ho2 C48 Ho2 -166.4(3) . 2_765
C31 Ho2 C48 Ho2 50.4(18) . 2_765
C34 Ho2 C48 Ho2 161.4(3) . 2_765
C46 Ho2 C48 Ho2 73.6(5) 2_765 2_765
C48 Ho2 C48 Ho2 0.0 2_765 2_765
C47 Ho2 C48 Ho2 -73.9(5) . 2_765
C47 C45 Si6 C49 -48.3(12) . .
C46 C45 Si6 C49 129.6(11) . .
Ho2 C45 Si6 C49 -140.0(11) 2_765 .
Ho2 C45 Si6 C49 39.6(11) . .
C47 C45 Si6 C51 76.7(12) . .
C46 C45 Si6 C51 -105.4(12) . .
Ho2 C45 Si6 C51 -15.0(12) 2_765 .
Ho2 C45 Si6 C51 164.6(11) . .
C47 C45 Si6 C50' -146.9(17) . .
C46 C45 Si6 C50' 31.0(17) . .
Ho2 C45 Si6 C50' 121.4(17) 2_765 .
Ho2 C45 Si6 C50' -58.9(17) . .
C47 C45 Si6 C51' 87.7(14) . .
C46 C45 Si6 C51' -94.4(15) . .
Ho2 C45 Si6 C51' -4.0(15) 2_765 .
Ho2 C45 Si6 C51' 175.6(14) . .
C47 C45 Si6 C49' -26.4(14) . .
C46 C45 Si6 C49' 151.6(14) . .
Ho2 C45 Si6 C49' -118.1(14) 2_765 .
Ho2 C45 Si6 C49' 61.6(14) . .
C47 C45 Si6 C50 -163.6(10) . .
C46 C45 Si6 C50 14.3(10) . .
Ho2 C45 Si6 C50 104.7(10) 2_765 .
Ho2 C45 Si6 C50 -75.7(10) . .
